data_4028819
loop_
_publ_author_name
'Sunkyu Han'
'Dustin S. Siegel'
'Karen C. Morrison'
'Paul J. Hergenrother'
'Mohammad Movassaghi'

_publ_section_title
;
 Synthesis and Anticancer Activity of All Known (-)-Agelastatin Alkaloids
;
_journal_name_full 'Journal of Organic Chemistry'
_journal_page_first 11970
_journal_page_last 11984
_journal_paper_doi 10.1021/jo4020112
_journal_volume 78
_journal_year 2013
_chemical_absolute_configuration rmad
_chemical_formula_sum 'C11 H14 N2 O4'
_chemical_formula_weight 238.24
_chemical_name_systematic
; 
 ? 
;
_space_group_IT_number 2
_symmetry_cell_setting triclinic
_symmetry_space_group_name_Hall '-P 1'
_symmetry_space_group_name_H-M 'P -1'
_atom_sites_solution_hydrogens geom
_atom_sites_solution_primary direct
_atom_sites_solution_secondary difmap
_audit_creation_method SHELXL-97
_cell_angle_alpha 100.7660(10)
_cell_angle_beta 94.8370(10)
_cell_angle_gamma 105.4260(10)
_cell_formula_units_Z 4
_cell_length_a 9.4112(2)
_cell_length_b 9.7970(2)
_cell_length_c 13.2108(2)
_cell_measurement_reflns_used 9884
_cell_measurement_temperature 100(2)
_cell_measurement_theta_max 69.07
_cell_measurement_theta_min 3.44
_cell_volume 1141.90(4)
_computing_cell_refinement 'Bruker SAINT'
_computing_data_collection 'Bruker APEX2'
_computing_data_reduction 'Bruker SAINT'
_computing_molecular_graphics 'Bruker SHELXTL'
_computing_publication_material 'Bruker SHELXTL'
_computing_structure_refinement 'SHELXL-97 (Sheldrick, 2008)'
_computing_structure_solution 'SHELXS-97 (Sheldrick, 2008)'
_diffrn_ambient_temperature 100(2)
_diffrn_measured_fraction_theta_full 0.977
_diffrn_measured_fraction_theta_max 0.977
_diffrn_measurement_device_type 'Bruker APEX-II CCD'
_diffrn_measurement_method '\f and \w scans'
_diffrn_radiation_monochromator graphite
_diffrn_radiation_source 'fine-focus sealed tube'
_diffrn_radiation_type CuK\a
_diffrn_radiation_wavelength 1.54178
_diffrn_reflns_av_R_equivalents 0.0264
_diffrn_reflns_av_sigmaI/netI 0.0162
_diffrn_reflns_limit_h_max 11
_diffrn_reflns_limit_h_min -11
_diffrn_reflns_limit_k_max 11
_diffrn_reflns_limit_k_min -11
_diffrn_reflns_limit_l_max 15
_diffrn_reflns_limit_l_min -15
_diffrn_reflns_number 23487
_diffrn_reflns_theta_full 66.58
_diffrn_reflns_theta_max 66.58
_diffrn_reflns_theta_min 3.44
_exptl_absorpt_coefficient_mu 0.897
_exptl_absorpt_correction_T_max 0.8772
_exptl_absorpt_correction_T_min 0.7747
_exptl_absorpt_correction_type multi-scan
_exptl_absorpt_process_details 'SADABS (Sheldrick, 2008)'
_exptl_crystal_colour colourless
_exptl_crystal_density_diffrn 1.386
_exptl_crystal_description shard
_exptl_crystal_F_000 504
_exptl_crystal_size_max 0.30
_exptl_crystal_size_mid 0.15
_exptl_crystal_size_min 0.15
_refine_diff_density_max 0.307
_refine_diff_density_min -0.204
_refine_diff_density_rms 0.043
_refine_ls_extinction_method none
_refine_ls_goodness_of_fit_ref 1.015
_refine_ls_hydrogen_treatment mixed
_refine_ls_matrix_type full
_refine_ls_number_parameters 317
_refine_ls_number_reflns 3945
_refine_ls_number_restraints 304
_refine_ls_restrained_S_all 0.976
_refine_ls_R_factor_all 0.0446
_refine_ls_R_factor_gt 0.0412
_refine_ls_shift/su_max 0.000
_refine_ls_shift/su_mean 0.000
_refine_ls_structure_factor_coef Fsqd
_refine_ls_weighting_details 'calc w=1/[\s^2^(Fo^2^)+(0.0514P)^2^+0.8147P] where P=(Fo^2^+2Fc^2^)/3'
_refine_ls_weighting_scheme calc
_refine_ls_wR_factor_gt 0.1046
_refine_ls_wR_factor_ref 0.1073
_reflns_number_gt 3609
_reflns_number_total 3945
_reflns_threshold_expression >2sigma(I)
_cod_data_source_file jo4020112_si_002.cif
_cod_data_source_block d8_10005
_cod_database_code 4028819

loop_
_symmetry_equiv_pos_as_xyz
'x, y, z'
'-x, -y, -z'

loop_
_atom_site_label
_atom_site_type_symbol
_atom_site_fract_x
_atom_site_fract_y
_atom_site_fract_z
_atom_site_U_iso_or_equiv
_atom_site_adp_type
_atom_site_occupancy
_atom_site_symmetry_multiplicity
_atom_site_calc_flag
_atom_site_refinement_flags
O1A O 0.30535(12) 0.92237(12) 0.50430(9) 0.0270(3) Uani 1 1 d U
O4A O 0.33077(13) 0.89064(12) 0.93788(10) 0.0295(3) Uani 1 1 d U
O2A O 0.57151(13) 0.65896(12) 0.57138(10) 0.0303(3) Uani 1 1 d U
O3A O 0.41940(16) 0.69912(13) 0.93181(10) 0.0363(3) Uani 1 1 d U
N12A N 0.31813(15) 0.68390(14) 0.67820(11) 0.0249(3) Uani 1 1 d U
N9A N 0.50451(15) 0.88017(14) 0.58931(11) 0.0244(3) Uani 1 1 d DU
H9A H 0.562(2) 0.9419(19) 0.5612(15) 0.029 Uiso 1 1 d D
C10A C 0.35645(18) 0.85479(16) 0.56151(12) 0.0222(3) Uani 1 1 d U
C11A C 0.25964(18) 0.74433(16) 0.60439(12) 0.0230(3) Uani 1 1 d U
C8A C 0.56713(18) 0.78582(18) 0.64075(14) 0.0265(4) Uani 1 1 d U
H8A H 0.6708 0.8408 0.6747 0.032 Uiso 1 1 calc R
C5A C 0.41469(19) 0.80692(17) 0.90192(13) 0.0275(4) Uani 1 1 d U
C15A C 0.10845(19) 0.67970(18) 0.58380(14) 0.0282(4) Uani 1 1 d U
H15A H 0.0399 0.6991 0.5354 0.034 Uiso 1 1 calc R
C13A C 0.2049(2) 0.58457(18) 0.70521(14) 0.0310(4) Uani 1 1 d U
H13A H 0.2147 0.5284 0.7553 0.037 Uiso 1 1 calc R
C6A C 0.5010(2) 0.85976(17) 0.81951(14) 0.0288(4) Uani 1 1 d U
H6A1 H 0.6084 0.8964 0.8472 0.035 Uiso 1 1 calc R
H6A2 H 0.4690 0.9407 0.7997 0.035 Uiso 1 1 calc R
C14A C 0.0746(2) 0.57923(19) 0.64817(15) 0.0330(4) Uani 1 1 d U
H14A H -0.0215 0.5186 0.6514 0.040 Uiso 1 1 calc R
C7A C 0.47556(18) 0.73649(17) 0.72361(13) 0.0260(4) Uani 1 1 d U
H7A H 0.5060 0.6546 0.7451 0.031 Uiso 1 1 calc R
C17A C 0.2387(2) 0.8382(2) 1.01353(15) 0.0340(4) Uani 1 1 d U
H17A H 0.1767 0.7387 0.9839 0.051 Uiso 1 1 calc R
H17B H 0.1747 0.9008 1.0312 0.051 Uiso 1 1 calc R
H17C H 0.3027 0.8397 1.0765 0.051 Uiso 1 1 calc R
C16A C 0.6796(2) 0.6860(2) 0.50239(16) 0.0372(4) Uani 1 1 d U
H16A H 0.6576 0.7531 0.4611 0.056 Uiso 1 1 calc R
H16B H 0.6765 0.5945 0.4558 0.056 Uiso 1 1 calc R
H16C H 0.7790 0.7290 0.5429 0.056 Uiso 1 1 calc R
O4B O 0.44363(13) 0.58809(12) 0.24964(9) 0.0276(3) Uani 1 1 d U
O1B O 1.06149(15) 0.58525(13) 0.13225(9) 0.0321(3) Uani 1 1 d U
O3B O 0.49528(14) 0.81783(12) 0.23068(10) 0.0336(3) Uani 1 1 d U
O2B O 0.85921(14) 0.83145(13) -0.03260(9) 0.0305(3) Uani 1 1 d U
N9B N 0.87457(16) 0.62035(15) 0.02932(11) 0.0256(3) Uani 1 1 d DU
H9B H 0.886(2) 0.5555(19) -0.0205(13) 0.031 Uiso 1 1 d D
N12B N 0.83966(16) 0.83037(15) 0.18681(11) 0.0263(3) Uani 1 1 d U
C11B C 0.95594(19) 0.77011(18) 0.19993(13) 0.0264(4) Uani 1 1 d U
C10B C 0.96971(19) 0.65269(17) 0.11907(13) 0.0256(4) Uani 1 1 d U
C7B C 0.71802(18) 0.76922(17) 0.10037(13) 0.0249(3) Uani 1 1 d U
H7B H 0.6748 0.8477 0.0860 0.030 Uiso 1 1 calc R
C5B C 0.50907(18) 0.69788(17) 0.20782(12) 0.0239(3) Uani 1 1 d U
C8B C 0.78129(19) 0.71043(18) 0.00422(13) 0.0263(4) Uani 1 1 d U
H8B H 0.6967 0.6497 -0.0504 0.032 Uiso 1 1 calc R
C6B C 0.5954(2) 0.64748(17) 0.12492(13) 0.0271(4) Uani 1 1 d U
H6B1 H 0.5253 0.5973 0.0604 0.032 Uiso 1 1 calc R
H6B2 H 0.6410 0.5760 0.1475 0.032 Uiso 1 1 calc R
C15B C 1.0428(2) 0.84301(19) 0.29396(13) 0.0306(4) Uani 1 1 d U
H15B H 1.1306 0.8257 0.3228 0.037 Uiso 1 1 calc R
C16B C 0.8963(2) 0.7922(2) -0.13459(14) 0.0359(4) Uani 1 1 d U
H16D H 0.9640 0.7318 -0.1330 0.054 Uiso 1 1 calc R
H16E H 0.9449 0.8802 -0.1579 0.054 Uiso 1 1 calc R
H16F H 0.8053 0.7378 -0.1827 0.054 Uiso 1 1 calc R
C14B C 0.9762(2) 0.94767(19) 0.33877(14) 0.0339(4) Uani 1 1 d U
H14B H 1.0110 1.0139 0.4041 0.041 Uiso 1 1 calc R
C13B C 0.8520(2) 0.93786(18) 0.27183(14) 0.0307(4) Uani 1 1 d U
H13B H 0.7861 0.9960 0.2830 0.037 Uiso 1 1 calc R
C17B C 0.3458(2) 0.6187(2) 0.32453(15) 0.0326(4) Uani 1 1 d U
H17D H 0.3924 0.7142 0.3704 0.049 Uiso 1 1 calc R
H17E H 0.3282 0.5444 0.3662 0.049 Uiso 1 1 calc R
H17F H 0.2508 0.6180 0.2876 0.049 Uiso 1 1 calc R

loop_
_atom_site_aniso_label
_atom_site_aniso_U_11
_atom_site_aniso_U_22
_atom_site_aniso_U_33
_atom_site_aniso_U_23
_atom_site_aniso_U_13
_atom_site_aniso_U_12
O1A 0.0262(6) 0.0296(6) 0.0306(6) 0.0134(5) 0.0053(5) 0.0120(5)
O4A 0.0286(6) 0.0238(6) 0.0362(7) 0.0079(5) 0.0025(5) 0.0076(5)
O2A 0.0304(6) 0.0242(6) 0.0398(7) 0.0090(5) 0.0094(5) 0.0109(5)
O3A 0.0543(8) 0.0270(6) 0.0321(7) 0.0095(5) 0.0051(6) 0.0176(6)
N12A 0.0265(7) 0.0202(6) 0.0276(7) 0.0076(5) 0.0029(6) 0.0045(5)
N9A 0.0235(7) 0.0213(7) 0.0310(8) 0.0117(6) 0.0048(6) 0.0060(5)
C10A 0.0255(8) 0.0202(7) 0.0221(8) 0.0033(6) 0.0049(7) 0.0090(6)
C11A 0.0262(8) 0.0199(7) 0.0229(8) 0.0030(6) 0.0034(7) 0.0076(6)
C8A 0.0226(8) 0.0248(8) 0.0328(9) 0.0087(7) 0.0007(7) 0.0075(6)
C5A 0.0316(9) 0.0191(8) 0.0284(9) 0.0016(7) -0.0056(7) 0.0069(7)
C15A 0.0248(8) 0.0296(9) 0.0288(9) 0.0045(7) 0.0037(7) 0.0066(7)
C13A 0.0349(9) 0.0248(8) 0.0318(9) 0.0107(7) 0.0062(8) 0.0023(7)
C6A 0.0309(9) 0.0206(8) 0.0352(9) 0.0084(7) 0.0003(8) 0.0076(7)
C14A 0.0272(9) 0.0292(9) 0.0377(10) 0.0069(7) 0.0086(8) -0.0012(7)
C7A 0.0268(8) 0.0204(8) 0.0320(9) 0.0091(7) 0.0010(7) 0.0075(6)
C17A 0.0327(9) 0.0313(9) 0.0370(10) 0.0091(8) 0.0055(8) 0.0064(7)
C16A 0.0306(9) 0.0359(10) 0.0491(11) 0.0099(8) 0.0139(9) 0.0132(8)
O4B 0.0314(6) 0.0244(6) 0.0317(6) 0.0086(5) 0.0103(5) 0.0128(5)
O1B 0.0470(7) 0.0335(6) 0.0229(6) 0.0059(5) 0.0050(5) 0.0239(6)
O3B 0.0416(7) 0.0233(6) 0.0398(7) 0.0086(5) 0.0123(6) 0.0126(5)
O2B 0.0361(7) 0.0297(6) 0.0304(6) 0.0111(5) 0.0096(5) 0.0129(5)
N9B 0.0348(8) 0.0235(7) 0.0206(7) 0.0023(5) 0.0064(6) 0.0130(6)
N12B 0.0318(7) 0.0229(7) 0.0251(7) 0.0028(5) 0.0059(6) 0.0104(6)
C11B 0.0333(9) 0.0246(8) 0.0229(8) 0.0056(6) 0.0055(7) 0.0102(7)
C10B 0.0347(9) 0.0230(8) 0.0228(8) 0.0079(6) 0.0090(7) 0.0111(7)
C7B 0.0304(9) 0.0214(8) 0.0251(8) 0.0055(6) 0.0049(7) 0.0106(7)
C5B 0.0251(8) 0.0237(8) 0.0228(8) 0.0035(6) 0.0003(7) 0.0086(6)
C8B 0.0297(9) 0.0274(8) 0.0231(8) 0.0044(6) 0.0041(7) 0.0111(7)
C6B 0.0366(9) 0.0202(8) 0.0264(8) 0.0055(6) 0.0070(7) 0.0105(7)
C15B 0.0373(10) 0.0293(9) 0.0247(9) 0.0041(7) 0.0023(8) 0.0108(7)
C16B 0.0371(10) 0.0482(11) 0.0302(9) 0.0171(8) 0.0103(8) 0.0179(9)
C14B 0.0429(10) 0.0279(9) 0.0255(9) -0.0035(7) 0.0032(8) 0.0081(8)
C13B 0.0372(10) 0.0237(8) 0.0297(9) -0.0010(7) 0.0076(8) 0.0103(7)
C17B 0.0332(9) 0.0351(9) 0.0376(10) 0.0142(8) 0.0144(8) 0.0165(8)

loop_
_atom_type_symbol
_atom_type_description
_atom_type_scat_dispersion_real
_atom_type_scat_dispersion_imag
_atom_type_scat_source
C C 0.0181 0.0091 'International Tables Vol C Tables 4.2.6.8 and 6.1.1.4'
H H 0.0000 0.0000 'International Tables Vol C Tables 4.2.6.8 and 6.1.1.4'
N N 0.0311 0.0180 'International Tables Vol C Tables 4.2.6.8 and 6.1.1.4'
O O 0.0492 0.0322 'International Tables Vol C Tables 4.2.6.8 and 6.1.1.4'

loop_
_geom_angle_atom_site_label_1
_geom_angle_atom_site_label_2
_geom_angle_atom_site_label_3
_geom_angle
C5A O4A C17A 114.72(13)
C8A O2A C16A 113.27(13)
C13A N12A C11A 108.64(14)
C13A N12A C7A 128.89(14)
C11A N12A C7A 122.15(13)
C10A N9A C8A 123.16(13)
O1A C10A N9A 122.57(15)
O1A C10A C11A 121.54(14)
N9A C10A C11A 115.89(14)
C15A C11A N12A 108.13(14)
C15A C11A C10A 131.46(15)
N12A C11A C10A 120.40(14)
O2A C8A N9A 112.84(14)
O2A C8A C7A 106.70(13)
N9A C8A C7A 110.97(13)
O3A C5A O4A 123.47(17)
O3A C5A C6A 123.40(16)
O4A C5A C6A 113.12(14)
C11A C15A C14A 106.92(15)
N12A C13A C14A 108.55(15)
C5A C6A C7A 110.26(13)
C13A C14A C15A 107.75(15)
N12A C7A C8A 108.45(13)
N12A C7A C6A 110.90(13)
C8A C7A C6A 111.21(13)
C5B O4B C17B 115.78(12)
C8B O2B C16B 112.79(13)
C10B N9B C8B 123.72(14)
C13B N12B C11B 108.65(14)
C13B N12B C7B 128.45(14)
C11B N12B C7B 122.43(13)
C15B C11B N12B 108.10(14)
C15B C11B C10B 132.02(16)
N12B C11B C10B 119.85(15)
O1B C10B N9B 122.08(15)
O1B C10B C11B 121.91(16)
N9B C10B C11B 116.01(14)
N12B C7B C6B 111.56(13)
N12B C7B C8B 108.36(13)
C6B C7B C8B 109.71(13)
O3B C5B O4B 124.30(15)
O3B C5B C6B 125.57(15)
O4B C5B C6B 110.06(13)
O2B C8B N9B 113.04(13)
O2B C8B C7B 106.92(13)
N9B C8B C7B 110.67(13)
C5B C6B C7B 114.14(13)
C11B C15B C14B 106.77(16)
C13B C14B C15B 108.26(15)
N12B C13B C14B 108.21(15)

loop_
_geom_bond_atom_site_label_1
_geom_bond_atom_site_label_2
_geom_bond_distance
O1A C10A 1.2393(19)
O4A C5A 1.336(2)
O4A C17A 1.454(2)
O2A C8A 1.412(2)
O2A C16A 1.428(2)
O3A C5A 1.205(2)
N12A C13A 1.361(2)
N12A C11A 1.379(2)
N12A C7A 1.466(2)
N9A C10A 1.354(2)
N9A C8A 1.456(2)
C10A C11A 1.454(2)
C11A C15A 1.375(2)
C8A C7A 1.520(2)
C5A C6A 1.500(2)
C15A C14A 1.409(3)
C13A C14A 1.367(3)
C6A C7A 1.531(2)
O4B C5B 1.330(2)
O4B C17B 1.451(2)
O1B C10B 1.239(2)
O3B C5B 1.202(2)
O2B C8B 1.412(2)
O2B C16B 1.429(2)
N9B C10B 1.356(2)
N9B C8B 1.460(2)
N12B C13B 1.362(2)
N12B C11B 1.388(2)
N12B C7B 1.460(2)
C11B C15B 1.381(3)
C11B C10B 1.458(2)
C7B C6B 1.528(2)
C7B C8B 1.529(2)
C5B C6B 1.505(2)
C15B C14B 1.404(2)
C14B C13B 1.376(3)
